data_4031125
loop_
_publ_author_name
'Murai, Toshiaki'
'Mizutani, Tomohiko'
'Ebihara, Masahiro'
'Maruyama, Toshifumi'

_publ_section_title
;
 \a-Hydroxy and \a-Oxo Selenoamides: Synthesis via Nucleophilic
 Selenocarbamoylation of Carbonyl Compounds and Characterization.
;
_journal_issue 13
_journal_name_full 'The Journal of organic chemistry'
_journal_page_first 6903
_journal_page_last 6907
_journal_paper_doi 10.1021/acs.joc.5b00969
_journal_volume 80
_journal_year 2015
_chemical_formula_moiety 'C25 H29 N O Se'
_chemical_formula_sum 'C25 H29 N O Se'
_chemical_formula_weight 438.45
_chemical_name_systematic
; 
 ? 
;
_space_group_IT_number 61
_symmetry_cell_setting orthorhombic
_symmetry_Int_Tables_number 61
_symmetry_space_group_name_Hall '-P 2ac 2ab'
_symmetry_space_group_name_H-M 'P b c a'
_atom_sites_solution_hydrogens geom
_atom_sites_solution_primary direct
_atom_sites_solution_secondary difmap
_audit_creation_method SHELXL-97
_cell_angle_alpha 90.00
_cell_angle_beta 90.00
_cell_angle_gamma 90.00
_cell_formula_units_Z 8
_cell_length_a 13.509(2)
_cell_length_b 14.199(2)
_cell_length_c 21.895(3)
_cell_measurement_reflns_used 12502
_cell_measurement_temperature 193(2)
_cell_measurement_theta_max 31.1
_cell_measurement_theta_min 2.8
_cell_volume 4199.8(10)
_computing_structure_refinement 'SHELXL-97 (Sheldrick, 1997)'
_computing_structure_solution 'SHELXS-97 (Sheldrick, 1990)'
_diffrn_ambient_temperature 193(2)
_diffrn_detector_area_resol_mean 14.63
_diffrn_measured_fraction_theta_full 0.998
_diffrn_measured_fraction_theta_max 0.998
_diffrn_measurement_device_type 'Rigaku/MSC Mercury CCD'
_diffrn_measurement_method \w
_diffrn_radiation_monochromator graphite
_diffrn_radiation_source 'fine-focus sealed tube'
_diffrn_radiation_type MoK\a
_diffrn_radiation_wavelength 0.71075
_diffrn_reflns_av_R_equivalents 0.0307
_diffrn_reflns_av_sigmaI/netI 0.0214
_diffrn_reflns_limit_h_max 17
_diffrn_reflns_limit_h_min -17
_diffrn_reflns_limit_k_max 18
_diffrn_reflns_limit_k_min -11
_diffrn_reflns_limit_l_max 25
_diffrn_reflns_limit_l_min -28
_diffrn_reflns_number 32407
_diffrn_reflns_theta_full 27.50
_diffrn_reflns_theta_max 27.50
_diffrn_reflns_theta_min 2.79
_exptl_absorpt_coefficient_mu 1.804
_exptl_absorpt_correction_T_max 0.593
_exptl_absorpt_correction_T_min 0.445
_exptl_absorpt_correction_type multi-scan
_exptl_absorpt_process_details '(Jacobson, 1998)'
_exptl_crystal_colour Red
_exptl_crystal_density_diffrn 1.387
_exptl_crystal_density_method 'not measured'
_exptl_crystal_description Block
_exptl_crystal_F_000 1824
_exptl_crystal_size_max 0.37
_exptl_crystal_size_mid 0.37
_exptl_crystal_size_min 0.29
_refine_diff_density_max 0.417
_refine_diff_density_min -0.525
_refine_diff_density_rms 0.051
_refine_ls_extinction_method none
_refine_ls_goodness_of_fit_ref 1.059
_refine_ls_hydrogen_treatment constr
_refine_ls_matrix_type full
_refine_ls_number_parameters 254
_refine_ls_number_reflns 4823
_refine_ls_number_restraints 0
_refine_ls_restrained_S_all 1.059
_refine_ls_R_factor_all 0.0362
_refine_ls_R_factor_gt 0.0310
_refine_ls_shift/su_max 0.001
_refine_ls_shift/su_mean 0.000
_refine_ls_structure_factor_coef Fsqd
_refine_ls_weighting_details 'calc w=1/[\s^2^(Fo^2^)+(0.0468P)^2^+0.7454P] where P=(Fo^2^+2Fc^2^)/3'
_refine_ls_weighting_scheme calc
_refine_ls_wR_factor_gt 0.0823
_refine_ls_wR_factor_ref 0.0858
_reflns_number_gt 4257
_reflns_number_total 4823
_reflns_threshold_expression >2sigma(I)
_cod_data_source_file jo5b00969_si_002.cif
_cod_data_source_block tmada
_cod_depositor_comments 'Adding full bibliography for 4031125--4031128.cif.'
_cod_original_cell_volume 4199.6(11)
_cod_original_sg_symbol_H-M 'P b c a      '
_cod_database_code 4031125

loop_
_symmetry_equiv_pos_as_xyz
'x, y, z'
'-x+1/2, -y, z+1/2'
'x+1/2, -y+1/2, -z'
'-x, y+1/2, -z+1/2'
'-x, -y, -z'
'x-1/2, y, -z-1/2'
'-x-1/2, y-1/2, z'
'x, -y-1/2, z-1/2'

loop_
_atom_site_label
_atom_site_type_symbol
_atom_site_fract_x
_atom_site_fract_y
_atom_site_fract_z
_atom_site_U_iso_or_equiv
_atom_site_adp_type
_atom_site_occupancy
_atom_site_symmetry_multiplicity
_atom_site_calc_flag
_atom_site_refinement_flags
Se1 Se 0.692383(14) 0.481319(13) 0.964302(8) 0.03575(8) Uani 1 1 d .
O1 O 0.43778(8) 0.37543(8) 0.93978(5) 0.0282(2) Uani 1 1 d .
H1 H 0.4208 0.4157 0.9658 0.042 Uiso 1 1 calc R
N1 N 0.61470(10) 0.39711(9) 0.86095(5) 0.0255(3) Uani 1 1 d .
C1 C 0.61078(11) 0.40075(10) 0.92211(6) 0.0231(3) Uani 1 1 d .
C2 C 0.53347(12) 0.33785(10) 0.95563(6) 0.0226(3) Uani 1 1 d .
C3 C 0.53825(12) 0.23367(10) 0.93381(6) 0.0258(3) Uani 1 1 d .
H3 H 0.5332 0.2320 0.8883 0.031 Uiso 1 1 calc R
C4 C 0.45143(15) 0.17796(13) 0.96135(7) 0.0366(4) Uani 1 1 d .
H4 H 0.3880 0.2075 0.9492 0.044 Uiso 1 1 calc R
H4A H 0.4522 0.1126 0.9456 0.044 Uiso 1 1 calc R
C5 C 0.46023(17) 0.17701(14) 1.03116(8) 0.0418(5) Uani 1 1 d .
H5 H 0.4036 0.1411 1.0491 0.050 Uiso 1 1 calc R
C6 C 0.45793(15) 0.27913(13) 1.05406(8) 0.0385(4) Uani 1 1 d .
H6 H 0.4629 0.2800 1.0992 0.046 Uiso 1 1 calc R
H6A H 0.3944 0.3088 1.0424 0.046 Uiso 1 1 calc R
C7 C 0.54457(13) 0.33530(12) 1.02631(7) 0.0287(3) Uani 1 1 d .
H7 H 0.5431 0.4011 1.0425 0.034 Uiso 1 1 calc R
C8 C 0.63670(14) 0.18951(12) 0.95322(7) 0.0330(4) Uani 1 1 d .
H8 H 0.6922 0.2270 0.9365 0.040 Uiso 1 1 calc R
H8A H 0.6416 0.1249 0.9365 0.040 Uiso 1 1 calc R
C9 C 0.64460(15) 0.18595(13) 1.02300(7) 0.0380(4) Uani 1 1 d .
H9 H 0.7085 0.1558 1.0351 0.046 Uiso 1 1 calc R
C10 C 0.64093(15) 0.28712(13) 1.04681(7) 0.0365(4) Uani 1 1 d .
H10 H 0.6985 0.3227 1.0310 0.044 Uiso 1 1 calc R
H10A H 0.6446 0.2869 1.0920 0.044 Uiso 1 1 calc R
C11 C 0.55817(18) 0.12991(14) 1.04900(8) 0.0479(5) Uani 1 1 d .
H11 H 0.5637 0.1269 1.0940 0.058 Uiso 1 1 calc R
H11A H 0.5599 0.0648 1.0329 0.058 Uiso 1 1 calc R
C12 C 0.69863(13) 0.43704(13) 0.82603(8) 0.0326(4) Uani 1 1 d .
H12 H 0.7498 0.4601 0.8547 0.039 Uiso 1 1 calc R
H12A H 0.6753 0.4912 0.8015 0.039 Uiso 1 1 calc R
C13 C 0.74306(12) 0.36408(12) 0.78442(7) 0.0316(4) Uani 1 1 d .
C14 C 0.74212(14) 0.37508(17) 0.72128(8) 0.0467(5) Uani 1 1 d .
H14 H 0.7121 0.4291 0.7036 0.056 Uiso 1 1 calc R
C15 C 0.78520(17) 0.3068(2) 0.68392(10) 0.0656(8) Uani 1 1 d .
H15 H 0.7839 0.3144 0.6408 0.079 Uiso 1 1 calc R
C16 C 0.82915(19) 0.2294(2) 0.70885(14) 0.0730(9) Uani 1 1 d .
H16 H 0.8583 0.1832 0.6831 0.088 Uiso 1 1 calc R
C17 C 0.83125(18) 0.21817(17) 0.77094(14) 0.0662(7) Uani 1 1 d .
H17 H 0.8620 0.1642 0.7882 0.079 Uiso 1 1 calc R
C18 C 0.78863(15) 0.28538(15) 0.80897(10) 0.0445(5) Uani 1 1 d .
H18 H 0.7908 0.2772 0.8520 0.053 Uiso 1 1 calc R
C19 C 0.53235(12) 0.36692(11) 0.82065(6) 0.0259(3) Uani 1 1 d .
H19 H 0.4783 0.3405 0.8459 0.031 Uiso 1 1 calc R
H19A H 0.5560 0.3167 0.7929 0.031 Uiso 1 1 calc R
C20 C 0.49281(12) 0.44811(11) 0.78324(7) 0.0264(3) Uani 1 1 d .
C21 C 0.45439(15) 0.52782(12) 0.81142(8) 0.0375(4) Uani 1 1 d .
H21 H 0.4570 0.5334 0.8546 0.045 Uiso 1 1 calc R
C22 C 0.41232(16) 0.59925(13) 0.77691(9) 0.0438(4) Uani 1 1 d .
H22 H 0.3862 0.6535 0.7965 0.053 Uiso 1 1 calc R
C23 C 0.40830(14) 0.59155(13) 0.71384(8) 0.0397(4) Uani 1 1 d .
H23 H 0.3789 0.6402 0.6902 0.048 Uiso 1 1 calc R
C24 C 0.44698(15) 0.51335(13) 0.68557(8) 0.0369(4) Uani 1 1 d .
H24 H 0.4450 0.5084 0.6423 0.044 Uiso 1 1 calc R
C25 C 0.48900(13) 0.44158(12) 0.72004(7) 0.0310(3) Uani 1 1 d .
H25 H 0.5153 0.3876 0.7002 0.037 Uiso 1 1 calc R

loop_
_atom_site_aniso_label
_atom_site_aniso_U_11
_atom_site_aniso_U_22
_atom_site_aniso_U_33
_atom_site_aniso_U_23
_atom_site_aniso_U_13
_atom_site_aniso_U_12
Se1 0.03278(13) 0.03311(13) 0.04134(12) -0.01214(7) 0.00198(7) -0.01032(7)
O1 0.0214(6) 0.0310(6) 0.0324(5) -0.0029(5) 0.0013(4) 0.0042(5)
N1 0.0227(7) 0.0258(6) 0.0279(6) 0.0018(5) 0.0011(5) -0.0033(5)
C1 0.0204(7) 0.0188(7) 0.0301(7) -0.0006(5) -0.0001(6) 0.0032(6)
C2 0.0213(8) 0.0207(7) 0.0257(7) -0.0008(5) 0.0003(5) 0.0009(6)
C3 0.0325(9) 0.0201(7) 0.0249(7) -0.0003(6) 0.0002(6) -0.0004(6)
C4 0.0431(11) 0.0272(9) 0.0397(9) 0.0020(7) 0.0012(7) -0.0104(8)
C5 0.0526(13) 0.0348(10) 0.0380(9) 0.0084(7) 0.0101(8) -0.0096(9)
C6 0.0462(11) 0.0405(10) 0.0289(8) 0.0025(7) 0.0099(7) -0.0008(9)
C7 0.0322(9) 0.0286(8) 0.0253(7) -0.0034(6) 0.0017(6) 0.0008(7)
C8 0.0424(11) 0.0256(8) 0.0309(8) 0.0009(6) 0.0008(7) 0.0099(7)
C9 0.0477(12) 0.0350(9) 0.0314(8) 0.0054(7) -0.0052(7) 0.0119(8)
C10 0.0425(11) 0.0390(10) 0.0282(8) 0.0003(7) -0.0075(7) 0.0052(8)
C11 0.0744(16) 0.0355(10) 0.0340(9) 0.0113(8) 0.0022(9) 0.0010(10)
C12 0.0283(9) 0.0326(9) 0.0369(8) 0.0040(7) 0.0075(6) -0.0077(7)
C13 0.0215(8) 0.0400(9) 0.0333(8) 0.0013(7) 0.0034(6) -0.0064(7)
C14 0.0267(10) 0.0779(15) 0.0355(9) 0.0032(9) 0.0040(7) -0.0069(10)
C15 0.0333(12) 0.118(2) 0.0450(11) -0.0308(14) 0.0118(9) -0.0249(14)
C16 0.0453(15) 0.0730(18) 0.101(2) -0.0449(17) 0.0310(14) -0.0230(13)
C17 0.0434(13) 0.0398(12) 0.116(2) -0.0006(13) 0.0275(14) -0.0038(10)
C18 0.0349(11) 0.0412(11) 0.0573(11) 0.0069(9) 0.0088(9) -0.0006(9)
C19 0.0262(8) 0.0256(7) 0.0260(7) 0.0011(6) -0.0018(6) -0.0017(6)
C20 0.0250(8) 0.0253(8) 0.0290(7) 0.0036(6) 0.0010(6) -0.0009(6)
C21 0.0481(12) 0.0333(9) 0.0312(8) -0.0012(7) 0.0001(7) 0.0071(8)
C22 0.0507(12) 0.0311(9) 0.0497(10) -0.0003(8) -0.0005(9) 0.0096(9)
C23 0.0381(10) 0.0350(9) 0.0459(9) 0.0150(8) -0.0040(8) 0.0018(8)
C24 0.0341(10) 0.0461(11) 0.0304(8) 0.0103(7) -0.0009(7) -0.0002(8)
C25 0.0307(9) 0.0338(9) 0.0285(7) 0.0017(7) 0.0016(6) 0.0015(7)

loop_
_atom_type_symbol
_atom_type_description
_atom_type_scat_dispersion_real
_atom_type_scat_dispersion_imag
_atom_type_scat_source
C C 0.0033 0.0016 'International Tables Vol C Tables 4.2.6.8 and 6.1.1.4'
H H 0.0000 0.0000 'International Tables Vol C Tables 4.2.6.8 and 6.1.1.4'
N N 0.0061 0.0033 'International Tables Vol C Tables 4.2.6.8 and 6.1.1.4'
O O 0.0106 0.0060 'International Tables Vol C Tables 4.2.6.8 and 6.1.1.4'
Se Se -0.0929 2.2259 'International Tables Vol C Tables 4.2.6.8 and 6.1.1.4'

loop_
_geom_angle_atom_site_label_1
_geom_angle_atom_site_label_2
_geom_angle_atom_site_label_3
_geom_angle
C1 N1 C12 122.08(13)
C1 N1 C19 125.14(13)
C12 N1 C19 112.21(12)
N1 C1 C2 118.35(13)
N1 C1 Se1 120.15(11)
C2 C1 Se1 121.47(10)
O1 C2 C7 109.57(12)
O1 C2 C3 108.38(12)
C7 C2 C3 106.22(12)
O1 C2 C1 106.00(11)
C7 C2 C1 114.68(12)
C3 C2 C1 111.87(12)
C8 C3 C4 110.07(13)
C8 C3 C2 109.90(13)
C4 C3 C2 109.69(13)
C5 C4 C3 109.65(15)
C11 C5 C4 108.95(16)
C11 C5 C6 110.27(18)
C4 C5 C6 108.41(15)
C5 C6 C7 110.17(15)
C10 C7 C6 107.31(14)
C10 C7 C2 112.49(13)
C6 C7 C2 109.35(13)
C3 C8 C9 110.54(14)
C11 C9 C10 109.79(16)
C11 C9 C8 109.66(16)
C10 C9 C8 107.86(14)
C9 C10 C7 110.23(15)
C9 C11 C5 109.78(15)
N1 C12 C13 110.77(14)
C18 C13 C14 118.71(18)
C18 C13 C12 119.88(15)
C14 C13 C12 121.38(17)
C13 C14 C15 120.1(2)
C16 C15 C14 120.5(2)
C15 C16 C17 120.0(2)
C16 C17 C18 120.4(3)
C13 C18 C17 120.4(2)
N1 C19 C20 111.53(13)
C25 C20 C21 118.90(15)
C25 C20 C19 120.16(14)
C21 C20 C19 120.83(14)
C22 C21 C20 120.46(16)
C23 C22 C21 120.08(17)
C24 C23 C22 119.82(16)
C23 C24 C25 120.23(16)
C20 C25 C24 120.51(16)

loop_
_geom_bond_atom_site_label_1
_geom_bond_atom_site_label_2
_geom_bond_distance
Se1 C1 1.8378(15)
O1 C2 1.4409(19)
N1 C1 1.3411(19)
N1 C12 1.4804(19)
N1 C19 1.4831(19)
C1 C2 1.558(2)
C2 C7 1.5550(19)
C2 C3 1.556(2)
C3 C8 1.531(2)
C3 C4 1.538(2)
C4 C5 1.533(2)
C5 C11 1.533(3)
C5 C6 1.535(3)
C6 C7 1.541(2)
C7 C10 1.538(2)
C8 C9 1.532(2)
C9 C11 1.523(3)
C9 C10 1.529(3)
C12 C13 1.504(2)
C13 C18 1.384(3)
C13 C14 1.391(2)
C14 C15 1.395(3)
C15 C16 1.364(4)
C16 C17 1.369(4)
C17 C18 1.391(3)
C19 C20 1.512(2)
C20 C25 1.388(2)
C20 C21 1.390(2)
C21 C22 1.387(2)
C22 C23 1.386(3)
C23 C24 1.374(3)
C24 C25 1.389(2)

loop_
_geom_torsion_atom_site_label_1
_geom_torsion_atom_site_label_2
_geom_torsion_atom_site_label_3
_geom_torsion_atom_site_label_4
_geom_torsion
C12 N1 C1 C2 -166.19(14)
C19 N1 C1 C2 23.2(2)
C12 N1 C1 Se1 15.8(2)
C19 N1 C1 Se1 -154.79(12)
N1 C1 C2 O1 -67.65(16)
Se1 C1 C2 O1 110.33(12)
N1 C1 C2 C7 171.34(13)
Se1 C1 C2 C7 -10.68(17)
N1 C1 C2 C3 50.29(18)
Se1 C1 C2 C3 -131.73(11)
O1 C2 C3 C8 -176.68(11)
C7 C2 C3 C8 -59.02(16)
C1 C2 C3 C8 66.81(15)
O1 C2 C3 C4 -55.54(15)
C7 C2 C3 C4 62.12(16)
C1 C2 C3 C4 -172.05(12)
C8 C3 C4 C5 58.42(18)
C2 C3 C4 C5 -62.61(18)
C3 C4 C5 C11 -60.2(2)
C3 C4 C5 C6 59.9(2)
C11 C5 C6 C7 59.38(18)
C4 C5 C6 C7 -59.8(2)
C5 C6 C7 C10 -60.25(18)
C5 C6 C7 C2 62.03(19)
O1 C2 C7 C10 174.47(13)
C3 C2 C7 C10 57.60(17)
C1 C2 C7 C10 -66.50(18)
O1 C2 C7 C6 55.34(17)
C3 C2 C7 C6 -61.53(16)
C1 C2 C7 C6 174.37(13)
C4 C3 C8 C9 -57.30(18)
C2 C3 C8 C9 63.61(17)
C3 C8 C9 C11 58.07(19)
C3 C8 C9 C10 -61.5(2)
C11 C9 C10 C7 -61.26(18)
C8 C9 C10 C7 58.2(2)
C6 C7 C10 C9 61.31(17)
C2 C7 C10 C9 -59.00(19)
C10 C9 C11 C5 58.28(19)
C8 C9 C11 C5 -60.1(2)
C4 C5 C11 C9 61.3(2)
C6 C5 C11 C9 -57.59(19)
C1 N1 C12 C13 125.37(15)
C19 N1 C12 C13 -62.93(17)
N1 C12 C13 C18 -64.8(2)
N1 C12 C13 C14 117.17(17)
C18 C13 C14 C15 1.0(3)
C12 C13 C14 C15 179.07(17)
C13 C14 C15 C16 -0.5(3)
C14 C15 C16 C17 0.0(4)
C15 C16 C17 C18 0.1(4)
C14 C13 C18 C17 -0.9(3)
C12 C13 C18 C17 -179.04(18)
C16 C17 C18 C13 0.4(3)
C1 N1 C19 C20 112.12(16)
C12 N1 C19 C20 -59.28(17)
N1 C19 C20 C25 124.53(16)
N1 C19 C20 C21 -59.3(2)
C25 C20 C21 C22 0.5(3)
C19 C20 C21 C22 -175.72(18)
C20 C21 C22 C23 0.0(3)
C21 C22 C23 C24 -0.6(3)
C22 C23 C24 C25 0.8(3)
C21 C20 C25 C24 -0.3(3)
C19 C20 C25 C24 175.87(16)
C23 C24 C25 C20 -0.3(3)
